data_2004219
loop_
_publ_author_name
'P\`epe, G.'
'Pfefer, G.'
'Boistelle, R.'
'Marchal, P.'

_publ_section_title
;Diflufenican,
 <i>N</i>-(2,4-Difluorophenyl)-2-[3-(trifluoromethyl)phenoxy]-3-pyridinecarboxamide
;
_journal_issue 12
_journal_name_full 'Acta Crystallographica Section C'
_journal_page_first 2671
_journal_page_last 2672
_journal_paper_doi 10.1107/S010827019500789X
_journal_volume 51
_journal_year 1995
_chemical_formula_analytical 'C19 H11 F5 N2 O2'
_chemical_formula_structural 'C19 H11 F5 N2 O2'
_chemical_formula_sum 'C19 H11 F5 N2 O2'
_chemical_formula_weight 394.3
_chemical_melting_point 435.65
_chemical_name_common Diflufenican
_chemical_name_systematic
;
Diflufenican,2',4'-difluoro-2-(\a,\a,\a,trifluoro-m-tolyloxy)
nicotinanilide.
;
_space_group_IT_number 14
_symmetry_cell_setting monoclinic
_symmetry_space_group_name_Hall '-P 2ybc'
_symmetry_space_group_name_H-M 'P 1 21/c 1'
_cell_angle_alpha 90.00
_cell_angle_beta 90.52(3)
_cell_angle_gamma 90.00
_cell_formula_units_Z 4
_cell_length_a 12.523(3)
_cell_length_b 8.583(2)
_cell_length_c 15.930(3)
_cell_measurement_reflns_used 25
_cell_measurement_temperature 293
_cell_measurement_theta_max 45.0
_cell_measurement_theta_min 15.0
_cell_volume 1712.2(7)
_computing_cell_refinement 'CAD-4 Operations Manual'
_computing_data_collection 'CAD-4 Operations Manual (Enraf-Nonius, 1977)'
_computing_data_reduction 'DATARED (P\`epe, 1979)'
_computing_molecular_graphics 'ORTEPII (Johnson, 1976)'
_computing_publication_material 'AME (Software Systems, 1988)'
_computing_structure_refinement 'SHELX76 (Sheldrick, 1976)'
_computing_structure_solution 'MULTAN80 (Main et al., 1980)'
_diffrn_ambient_temperature 293
_diffrn_measurement_device 'Enraf-Nonius CAD-4'
_diffrn_measurement_method \q
_diffrn_radiation_monochromator graphite
_diffrn_radiation_source 'X-ray tube'
_diffrn_radiation_type CuK\a
_diffrn_radiation_wavelength 1.5418
_diffrn_reflns_limit_h_max 13
_diffrn_reflns_limit_h_min -13
_diffrn_reflns_limit_k_max 9
_diffrn_reflns_limit_k_min 0
_diffrn_reflns_limit_l_max 16
_diffrn_reflns_limit_l_min 0
_diffrn_reflns_number 3407
_diffrn_reflns_reduction_process 'SDP system'
_diffrn_reflns_theta_max 45
_diffrn_reflns_theta_min 2
_diffrn_standards_decay_% 0
_diffrn_standards_interval_time 60
_diffrn_standards_number 3
_exptl_absorpt_coefficient_mu 1.17
_exptl_absorpt_correction_type none
_exptl_crystal_colour colourless
_exptl_crystal_density_diffrn 1.53
_exptl_crystal_density_meas 1.52(2)
_exptl_crystal_density_method flotation
_exptl_crystal_description 'thick plates'
_exptl_crystal_F_000 800
_exptl_crystal_size_max 0.3
_exptl_crystal_size_mid 0.3
_exptl_crystal_size_min 0.2
_refine_diff_density_max 0.26
_refine_diff_density_min -0.28
_refine_ls_extinction_method none
_refine_ls_goodness_of_fit_all 0.84
_refine_ls_goodness_of_fit_obs 0.84
_refine_ls_hydrogen_treatment 'H-atom positions refined freely with U = 0.05\%A^2^'
_refine_ls_matrix_type full
_refine_ls_number_constraints 0
_refine_ls_number_parameters 286
_refine_ls_number_reflns 2545
_refine_ls_number_restraints 0
_refine_ls_restrained_S_all 0.84
_refine_ls_restrained_S_obs 0.84
_refine_ls_R_factor_all 0.0570
_refine_ls_R_factor_obs 0.0570
_refine_ls_shift/esd_max 0.17
_refine_ls_shift/esd_mean 0.17
_refine_ls_structure_factor_coef F
_refine_ls_weighting_scheme unit
_refine_ls_wR_factor_all 0.0570
_refine_ls_wR_factor_obs 0.0570
_reflns_number_observed 2545
_reflns_number_total 3407
_reflns_observed_criterion I>3.0\s(I)
_cod_data_source_file cf1003.cif
_cod_data_source_block structure
_cod_depositor_comments
;
 Changing the value of the _atom_site_type_symbol data
 item for hydrogen atoms from '?' to 'H'.

 Antanas Vaitkus,
 2017-01-15

The following automatic conversions were performed:

'_chemical_melting_point' value '162.5 C' was changed to '435.65' -
it was converted from degrees Celsius(C) to Kelvins(K).

Automatic conversion script
Id: cif_fix_values 1715 2011-07-08 13:25:40Z adriana 
;
_cod_original_cell_volume 1712.2(4)
_cod_original_sg_symbol_H-M 'P 21/c'
_cod_database_code 2004219

loop_
_symmetry_equiv_pos_as_xyz
+x,+y,+z
-x,1/2+y,1/2-z
-x,-y,-z
+x,1/2-y,1/2+z

loop_
_atom_site_aniso_label
_atom_site_aniso_U_11
_atom_site_aniso_U_22
_atom_site_aniso_U_33
_atom_site_aniso_U_12
_atom_site_aniso_U_13
_atom_site_aniso_U_23
C1 0.060(3) 0.075(3) 0.072(3) 0.033(2) -0.018(2) 0.006(2)
C2 0.057(2) 0.050(2) 0.074(3) 0.0100(19) -0.017(2) 0.007(2)
C3 0.0393(18) 0.057(2) 0.055(2) -0.0099(16) -0.0106(16) -0.0060(18)
C4 0.0329(16) 0.050(2) 0.0416(19) -0.0067(14) -0.0122(13) -0.0007(15)
C5 0.043(2) 0.053(2) 0.067(3) -0.0020(17) -0.0195(17) 0.001(2)
C6 0.044(2) 0.073(3) 0.079(3) -0.006(2) -0.023(2) -0.002(2)
F7 0.093(2) 0.098(2) 0.136(3) 0.0369(17) -0.0505(18) 0.010(2)
F8 0.0562(14) 0.0511(14) 0.135(2) -0.0105(11) -0.0332(14) -0.0002(14)
N9 0.0300(14) 0.0399(16) 0.0640(19) -0.0052(11) -0.0209(13) -0.0012(13)
C10 0.0311(16) 0.0403(19) 0.056(2) -0.0004(14) 0.0001(14) -0.0042(16)
O11 0.0453(15) 0.0497(16) 0.115(2) -0.0147(12) -0.0274(15) 0.0021(16)
C12 0.048(2) 0.040(2) 0.064(3) -0.0063(16) -0.0071(17) -0.0001(17)
C13 0.063(2) 0.036(2) 0.074(3) -0.0012(18) -0.003(2) -0.0009(19)
C14 0.052(2) 0.047(2) 0.070(3) 0.0095(18) -0.0112(19) 0.0093(19)
N15 0.0328(14) 0.0487(18) 0.0634(19) 0.0066(12) -0.0130(13) 0.0047(15)
C16 0.0433(18) 0.0300(16) 0.0464(19) -0.0045(13) -0.0026(14) -0.0007(14)
C17 0.0331(16) 0.0415(19) 0.0428(19) -0.0018(13) -0.0028(13) -0.0061(14)
O18 0.0332(12) 0.0411(14) 0.101(2) -0.0080(10) -0.0321(12) 0.0070(14)
C19 0.0298(16) 0.0415(19) 0.059(2) -0.0014(13) -0.0128(14) 0.0050(16)
C20 0.060(2) 0.075(3) 0.041(2) -0.015(2) -0.0142(17) 0.0010(19)
C21 0.066(3) 0.103(4) 0.045(2) -0.022(3) -0.0013(19) 0.014(2)
C22 0.0284(16) 0.049(2) 0.064(2) -0.0101(15) -0.0038(15) 0.0046(18)
C23 0.0282(15) 0.0440(19) 0.0457(19) 0.0037(13) -0.0146(13) -0.0033(15)
C24 0.0271(16) 0.051(2) 0.047(2) 0.0020(14) -0.0014(13) 0.0080(16)
C25 0.059(2) 0.085(3) 0.052(3) 0.000(2) -0.013(2) -0.009(2)
F26 0.115(3) 0.273(5) 0.0497(16) 0.016(3) -0.0078(16) -0.031(3)
F27 0.186(4) 0.233(5) 0.104(2) 0.129(4) -0.110(3) -0.064(3)
F28 0.339(7) 0.153(4) 0.091(3) -0.123(4) -0.087(3) -0.009(2)

loop_
_atom_site_label
_atom_site_fract_x
_atom_site_fract_y
_atom_site_fract_z
_atom_site_U_iso_or_equiv
_atom_site_thermal_displace_type
_atom_site_calc_flag
_atom_site_type_symbol
C1 .2635(3) .3530(5) .0236(3) .07(2) Uani d C
C2 .3593(3) .4136(5) .0492(3) .06(2) Uani d C
C3 .4304(3) .3032(4) .0761(2) .05(2) Uani d C
C4 .4133(2) .1442(4) .0798(2) .040(10) Uani d C
C5 .3163(3) .0906(5) .0515(3) .05(2) Uani d C
C6 .2408(3) .1986(5) .0229(3) .07(2) Uani d C
F7 .1896(2) .4567(4) -.0038(2) .11(2) Uani d F
F8 .5280(2) .3538(3) .1039(2) .080(10) Uani d F
N9 .4948(2) .0525(3) .1120(2) .040(10) Uani d N
C10 .4938(2) -0.1008(4) .1290(2) .040(10) Uani d C
O11 .4196(2) -0.1860(3) .1119(2) .07(2) Uani d O
C12 .5934(3) -0.3260(4) .1832(2) .05(2) Uani d C
C13 .6824(3) -0.3984(4) .2166(3) .06(2) Uani d C
C14 .7663(3) -0.3074(5) .2379(3) .050(10) Uani d C
N15 .7688(2) -0.1520(3) .2280(2) .040(10) Uani d N
C16 .6835(3) -.0869(4) .1960(2) .040(10) Uani d C
C17 .5919(2) -0.1670(4) .1711(2) .060(10) Uani d C
O18 .6841(2) .0715(3) .1869(2) .040(10) Uani d O
C19 .7785(2) .1544(4) .2022(2) .06(2) Uani d C
C20 .8315(3) .2169(5) .1354(2) .07(3) Uani d C
C21 .9209(3) .3078(6) .1470(3) .05(2) Uani d C
C22 .9571(3) .3361(4) .2274(2) .05(2) Uani d C
C23 .9013(2) .2723(4) .2939(2) .040(10) Uani d C
C24 .8110(2) .1833(4) .2828(2) .040(10) Uani d C
C25 .9397(3) .3037(6) .3806(3) .07(2) Uani d C
F26 .8662(3) .2952(6) .4371(2) .15(3) Uani d F
F27 1.0097(3) .2059(6) .4047(2) .17(3) Uani d F
F28 .9791(5) .4392(5) .3922(2) .19(4) Uani d F
H2 .374(3) .531(4) .049(2) ? ? ? H
H5 .297(3) -.021(4) .053(2) ? ? ? H
H6 .172(3) .155(4) .008(2) ? ? ? H
H9 .559(3) .084(4) .136(2) ? ? ? H
H12 .527(3) -0.393(4) .173(2) ? ? ? H
H13 .679(3) -0.512(4) .216(2) ? ? ? H
H14 .830(3) -0.347(4) .255(2) ? ? ? H
H20 .804(3) .192(4) .085(2) ? ? ? H
H21 .962(3) .362(4) .095(2) ? ? ? H
H22 1.018(3) .406(4) .236(2) ? ? ? H
H24 .769(3) .142(4) .336(2) ? ? ? H

loop_
_atom_type_symbol
_atom_type_scat_dispersion_real
_atom_type_scat_dispersion_imag
_atom_type_scat_source
F .069 .053 International_Tables_Vol_IV_Table_2.3.1
O .047 .003 International_Tables_Vol_IV_Table_2.3.1
N .029 .002 International_Tables_Vol_IV_Table_2.3.1
C .000 .001 International_Tables_Vol_IV_Table_2.3.1
H .000 .000 International_Tables_Vol_IV_Table_2.3.1

loop_
_geom_angle_atom_site_label_1
_geom_angle_atom_site_label_2
_geom_angle_atom_site_label_3
_geom_angle
_geom_angle_publ_flag
C2 C1 F7 116.2(11) yes
C6 C1 F7 119.8(12) yes
C1 C2 C3 113.4(11) yes
C2 C3 C4 126.6(10) yes
C2 C3 F8 117.4(10) yes
C4 C3 F8 116.0(9) yes
C3 C4 C5 117.0(9) yes
C3 C4 N9 117.6(8) yes
C5 C4 N9 125.4(9) yes
C4 C5 C6 118.7(11) yes
C1 C6 C5 120.3(12) yes
C10 N9 C4 128.6(8) yes
C17 C10 N9 116.8(8) yes
C17 C10 O11 119.6(9) yes
N9 C10 O11 123.7(9) yes
C13 C12 C17 120.7(10) yes
C12 C13 C14 117.5(11) yes
C13 C14 N15 124.3(11) yes
C14 N15 C16 116.8(9) yes
C17 C16 N15 124.7(9) yes
C17 C16 O18 117.8(9) yes
N15 C16 O18 117.5(9) yes
C10 C17 C12 116.5(8) yes
C10 C17 C16 127.4(9) yes
C12 C17 C16 116.0(9) yes
C16 O18 C19 119.5(8) yes
C20 C19 O18 118.6(9) yes
C20 C19 C24 121.1(9) yes
C24 C19 O18 120.0(8) yes
C19 C20 C21 121.2(11) yes
C20 C21 C22 119.1(12) yes
C21 C22 C23 118.5(10) yes
C22 C23 C24 122.7(9) yes
C22 C23 C25 118.6(9) yes
C24 C23 C25 118.7(9) yes
C19 C24 C23 117.4(8) yes
C23 C25 F26 114.2(11) yes
C23 C25 F27 112.2(12) yes
C23 C25 F28 115.0(12) yes
F26 C25 F27 104.2(12) yes
F26 C25 F28 103.1(13) yes
F27 C25 F28 107.1(13) yes

loop_
_geom_bond_atom_site_label_1
_geom_bond_atom_site_label_2
_geom_bond_distance
_geom_bond_publ_flag
C1 C2 1.366(7) yes
C1 C6 1.355(7) yes
C1 F7 1.353(6) yes
C2 C3 1.366(7) yes
C3 C4 1.382(6) yes
C3 F8 1.367(5) yes
C4 C5 1.371(6) yes
C4 N9 1.384(5) yes
C5 C6 1.397(7) yes
C10 N9 1.343(5) yes
C10 O11 1.211(5) yes
C10 C17 1.505(5) yes
C12 C13 1.378(6) yes
C12 C17 1.378(6) yes
C13 C14 1.350(7) yes
C14 N15 1.343(6) yes
C16 N15 1.305(5) yes
C16 C17 1.392(6) yes
C16 O18 1.367(5) yes
C19 O18 1.399(5) yes
C19 C20 1.368(6) yes
C19 C24 1.366(5) yes
C20 C21 1.375(7) yes
C21 C22 1.376(7) yes
C22 C23 1.387(6) yes
C23 C24 1.374(5) yes
C23 C25 1.483(7) yes
C25 F26 1.295(7) yes
C25 F27 1.270(7) yes
C25 F28 1.276(8) yes
